data_7064176
loop_
_publ_author_name
'Awe, Babatunde'
'Swart, Glendin'
'Erasmus, Elizabeth'
'Landman, Maril\'e'
'Malan, Frederick Pieter'

_publ_section_title
;
 Unlocking reactivity: synthetic, structural and catalytic exploration of
 ruthenium(II) complexes featuring pdc and NHC ligands
;
_journal_name_full 'New Journal of Chemistry'
_journal_paper_doi 10.1039/D5NJ03988F
_journal_year 2026
_chemical_formula_moiety '4(C32 H29 N5 O8 Ru), 2(C2 H5.10 Cl4.69 O1.10), 4(C H2 Cl2), H2 O'
_chemical_formula_sum 'C136 H136.2 Cl17.37 N20 O35.2 Ru4'
_chemical_formula_weight 3634.17
_space_group_crystal_system monoclinic
_space_group_IT_number 14
_space_group_name_Hall '-P 2yn'
_space_group_name_H-M_alt 'P 1 21/n 1'
_atom_sites_solution_hydrogens mixed
_atom_sites_solution_primary dual
_audit_creation_date 2025-11-10
_audit_creation_method
;
Olex2 1.3-ac4
(compiled 2018.12.18 svn.r3554 for Rigaku Oxford Diffraction, GUI svn.r1)
;
_audit_update_record
;
2025-11-28 deposited with the CCDC.	2025-12-08 downloaded from the CCDC.
;
_cell_angle_alpha 90
_cell_angle_beta 93.040(4)
_cell_angle_gamma 90
_cell_formula_units_Z 1
_cell_length_a 9.9817(5)
_cell_length_b 14.0691(8)
_cell_length_c 26.5049(15)
_cell_measurement_reflns_used 7833
_cell_measurement_temperature 149.98(10)
_cell_measurement_theta_max 77.8040
_cell_measurement_theta_min 3.3410
_cell_volume 3716.9(4)
_computing_cell_refinement 'CrysAlisPro 1.171.41.123a (Rigaku OD, 2022)'
_computing_data_collection 'CrysAlisPro 1.171.41.123a (Rigaku OD, 2022)'
_computing_data_reduction 'CrysAlisPro 1.171.41.123a (Rigaku OD, 2022)'
_computing_molecular_graphics 'Olex2 (Dolomanov et al., 2009)'
_computing_publication_material 'Olex2 (Dolomanov et al., 2009)'
_computing_structure_refinement 'ShelXL (Sheldrick, 2015)'
_computing_structure_solution 'ShelXT (Sheldrick, 2015)'
_diffrn_ambient_environment N~2~
_diffrn_ambient_temperature 149.98(10)
_diffrn_detector 'Hybrid Pixel Array Detector'
_diffrn_detector_area_resol_mean 10.0000
_diffrn_detector_type HyPix
_diffrn_measured_fraction_theta_full 0.976
_diffrn_measured_fraction_theta_max 0.968
_diffrn_measurement_details
;
List of Runs (angles in degrees, time in seconds):

  # Type    Start    End  Width  t~exp~   \w     \q     \k     \f   Frames
#--------------------------------------------------------------------------
  1  \w    -40.00   2.00   0.50    3.50    --  -46.58 104.00-112.00   84
  2  \w     20.00  82.00   0.50    3.50    --   46.58-104.00 146.00  124
  3  \w   -173.00 -85.00   0.50   10.00    -- -102.00-104.00 146.00  176
  4  \w   -105.00 -70.00   0.50   10.00    -- -102.00 104.00-112.00   70
  5  \w    116.00 143.00   0.50   10.00    --  110.25 104.00-112.00   54
  6  \w     40.00 100.00   0.50   10.00    --  110.25-104.00 146.00  120
  7  \w     -4.00  29.00   0.50    3.50    --  -46.58  19.00 120.00   66
  8  \w     -3.00  26.00   0.50    3.50    --  -46.58  19.00-120.00   58
  9  \w     -5.00  20.00   0.50    3.50    --  -46.58  19.00 -30.00   50
 10  \w     -4.00  28.00   0.50    3.50    --  -46.58  19.00-150.00   64
 11  \w      0.00  27.00   0.50    3.50    --  -46.58  19.00 150.00   54
 12  \w    -29.00  26.00   0.50    3.50    --  -46.58  37.00   0.00  110
 13  \w    -28.00   9.00   0.50    3.50    --   46.58 -19.00 -30.00   74
 14  \w    -72.00 -47.00   0.50   10.00    -- -102.00  61.00  60.00   50
 15  \w   -121.00 -89.00   0.50   10.00    -- -102.00 -15.00  30.00   64
 16  \w   -163.00-135.00   0.50   10.00    -- -102.00 -15.00  30.00   56
 17  \w   -157.00-113.00   0.50   10.00    -- -102.00 -15.00 150.00   88
 18  \w    -72.00 -47.00   0.50   10.00    -- -102.00  61.00  30.00   50
 19  \w   -161.00-103.00   0.50   10.00    -- -102.00 -15.00-150.00  116
 20  \w     41.00  69.00   0.50   10.00    --  110.25-125.00 120.00   56
 21  \w     71.00 108.00   0.50   10.00    --  110.25-125.00-120.00   74
 22  \w     55.00  81.00   0.50   10.00    --  110.25 -94.00-120.00   52
 23  \w    147.00 175.00   0.50   10.00    --  110.25  15.00  60.00   56
 24  \w    106.00 140.00   0.50   10.00    --  110.25  15.00  60.00   68
 25  \w     39.00  74.00   0.50   10.00    --  110.25 -61.00 120.00   70
 26  \w     99.00 176.00   0.50   10.00    --  110.25  30.00 -30.00  154
 27  \w    147.00 173.00   0.50   10.00    --  110.25  61.00-120.00   52
 28  \w     54.00  81.00   0.50   10.00    --  110.25 -94.00-180.00   54
 29  \w     69.00 108.00   0.50   10.00    --  110.25-125.00-150.00   78
 30  \w     39.00 131.00   0.50   10.00    --  110.25 -77.00 -30.00  184
 31  \w     94.00 132.00   0.50   10.00    --  110.25  61.00-120.00   76
 32  \w     46.00  79.00   0.50   10.00    --  110.25 -61.00-180.00   66
 33  \w     72.00  97.00   0.50   10.00    --  110.25 -94.00-150.00   50
 34  \w     80.00 105.00   0.50   10.00    --  110.25-125.00 120.00   50
 35  \w     43.00  80.00   0.50   10.00    --  110.25 -61.00 150.00   74
;
_diffrn_measurement_device 'four-circle diffractometer'
_diffrn_measurement_device_type 'XtaLAB Synergy R, DW system, HyPix'
_diffrn_measurement_method '\w scans'
_diffrn_orient_matrix_type 'CrysAlisPro convention (1999,Acta A55,543-557)'
_diffrn_orient_matrix_UB_11 0.0001953000
_diffrn_orient_matrix_UB_12 -0.1005437000
_diffrn_orient_matrix_UB_13 0.0230507000
_diffrn_orient_matrix_UB_21 -0.1076621000
_diffrn_orient_matrix_UB_22 -0.0311424000
_diffrn_orient_matrix_UB_23 -0.0404055000
_diffrn_orient_matrix_UB_31 0.1107682000
_diffrn_orient_matrix_UB_32 -0.0301805000
_diffrn_orient_matrix_UB_33 -0.0350428000
_diffrn_radiation_monochromator mirror
_diffrn_radiation_probe x-ray
_diffrn_radiation_type CuK\a
_diffrn_radiation_wavelength 1.54184
_diffrn_reflns_av_R_equivalents 0.0772
_diffrn_reflns_av_unetI/netI 0.0649
_diffrn_reflns_Laue_measured_fraction_full 0.976
_diffrn_reflns_Laue_measured_fraction_max 0.968
_diffrn_reflns_limit_h_max 12
_diffrn_reflns_limit_h_min -11
_diffrn_reflns_limit_k_max 17
_diffrn_reflns_limit_k_min -17
_diffrn_reflns_limit_l_max 32
_diffrn_reflns_limit_l_min -32
_diffrn_reflns_number 21596
_diffrn_reflns_point_group_measured_fraction_full 0.976
_diffrn_reflns_point_group_measured_fraction_max 0.968
_diffrn_reflns_theta_full 67.684
_diffrn_reflns_theta_max 72.118
_diffrn_reflns_theta_min 3.558
_diffrn_source 'Rotating-anode X-ray tube'
_diffrn_source_type 'Rigaku (Cu) X-ray Source'
_exptl_absorpt_coefficient_mu 6.803
_exptl_absorpt_correction_T_max 1.00000
_exptl_absorpt_correction_T_min 0.54024
_exptl_absorpt_correction_type multi-scan
_exptl_absorpt_process_details
;
CrysAlisPro 1.171.41.123a (Rigaku Oxford Diffraction, 2022)
Empirical absorption correction using spherical harmonics,
implemented in SCALE3 ABSPACK scaling algorithm.
;
_exptl_crystal_colour red
_exptl_crystal_density_diffrn 1.624
_exptl_crystal_description blade
_exptl_crystal_F_000 1845
_exptl_crystal_size_max 0.284
_exptl_crystal_size_mid 0.110
_exptl_crystal_size_min 0.100
_refine_diff_density_max 1.762
_refine_diff_density_min -1.543
_refine_diff_density_rms 0.166
_refine_ls_extinction_method none
_refine_ls_goodness_of_fit_ref 1.066
_refine_ls_hydrogen_treatment constr
_refine_ls_matrix_type full
_refine_ls_number_parameters 512
_refine_ls_number_reflns 7101
_refine_ls_number_restraints 3
_refine_ls_restrained_S_all 1.066
_refine_ls_R_factor_all 0.1276
_refine_ls_R_factor_gt 0.1017
_refine_ls_shift/su_max 0.000
_refine_ls_shift/su_mean 0.000
_refine_ls_structure_factor_coef Fsqd
_refine_ls_weighting_details 'w=1/[\s^2^(Fo^2^)+(0.0891P)^2^+54.3866P] where P=(Fo^2^+2Fc^2^)/3'
_refine_ls_weighting_scheme calc
_refine_ls_wR_factor_gt 0.2606
_refine_ls_wR_factor_ref 0.2764
_reflns_Friedel_coverage 0.000
_reflns_number_gt 5166
_reflns_number_total 7101
_reflns_threshold_expression 'I > 2\s(I)'
_cod_data_source_file d5nj03988f2.cif
_cod_data_source_block ba92_lt_auto
_cod_original_formula_sum 'C136 H136.20 Cl17.37 N20 O35.20 Ru4'
_cod_database_code 7064176
_shelxl_version_number 2013-3
_shelx_space_group_comment
;
The symmetry employed for this shelxl refinement is uniquely defined
by the following loop, which should always be used as a source of
symmetry information in preference to the above space-group names.
They are only intended as comments.
;
_diffrn_oxdiff_digest_frames
;
01692ca3e618e9b80f277d3a1a5903e4a4000263ef3
;
_reflns_odcompleteness_completeness 96.07
_reflns_odcompleteness_iscentric 1
_reflns_odcompleteness_theta 71.98
_olex2_refinement_description
;
1. Fixed Uiso
 At 1.2 times of:
  All C(H) groups, All C(H,H) groups
 At 1.5 times of:
  All O(H,H) groups
2. Restrained distances
 C35-Cl3 \\sim C35-Cl4 \\sim C35-Cl6
 with sigma of 0.02
3. Uiso/Uaniso restraints and constraints
Uanis(O10) = Uanis(O9)
4. Others
 Sof(C34)=Sof(H34A)=Sof(H34B)=1-FVAR(1)
 Sof(Cl4)=Sof(Cl3)=Sof(Cl6)=Sof(O10)=Sof(H10A)=Sof(H10B)=Sof(C35)=Sof(H35)=
 FVAR(1)
 Fixed Sof: O9(0.25) H9A(0.25) H9B(0.25)
5.a Rotating group:
 O10(H10A,H10B), O9(H9A,H9B)
5.b Ternary CH refined with riding coordinates:
 C26(H26), C29(H29), C25(H25), C30(H30), C35(H35)
5.c Secondary CH2 refined with riding coordinates:
 C18(H18A,H18B), C11(H11A,H11B), C27(H27A,H27B), C28(H28A,H28B), C32(H32A,
 H32B), C33(H33A,H33B), C31(H31A,H31B), C34(H34A,H34B)
5.d Aromatic/amide H refined with riding coordinates:
 C9(H9), C24(H24), C21(H21), C10(H10), C3(H3), C4(H4), C5(H5), C13(H13),
 C23(H23), C17(H17), C16(H16), C14(H14), C20(H20)
;
_smtbx_masks_void_probe_radius 1.2
_smtbx_masks_void_truncation_radius 1.2
_olex2_submission_special_instructions 'No special instructions were received'
_oxdiff_exptl_absorpt_empirical_details
;
Empirical correction (ABSPACK) includes:
- Absorption correction using spherical harmonics
- Frame scaling
;
_oxdiff_exptl_absorpt_empirical_full_max 1.767
_oxdiff_exptl_absorpt_empirical_full_min 0.578

loop_
_space_group_symop_operation_xyz
'x, y, z'
'-x+1/2, y+1/2, -z+1/2'
'-x, -y, -z'
'x-1/2, -y-1/2, z-1/2'

loop_
_atom_site_label
_atom_site_type_symbol
_atom_site_fract_x
_atom_site_fract_y
_atom_site_fract_z
_atom_site_U_iso_or_equiv
_atom_site_adp_type
_atom_site_occupancy
_atom_site_site_symmetry_order
_atom_site_calc_flag
_atom_site_refinement_flags_posn
_atom_site_refinement_flags_adp
_atom_site_refinement_flags_occupancy
_atom_site_disorder_assembly
_atom_site_disorder_group
Ru1 Ru 0.29927(7) 0.20622(6) 0.59265(3) 0.0369(2) Uani 1 1 d . . . . .
Cl2 Cl 0.8285(4) 0.5746(3) 0.66165(18) 0.0869(11) Uani 1 1 d . . . . .
Cl1 Cl 0.9566(8) 0.4982(4) 0.57696(19) 0.131(2) Uani 1 1 d . . . . .
O2 O 0.2458(8) -0.0346(6) 0.6779(3) 0.0524(19) Uani 1 1 d . . . . .
O1 O 0.2902(6) 0.0598(5) 0.6143(3) 0.0397(15) Uani 1 1 d . . . . .
O6 O 0.5541(11) 0.3209(7) 0.8699(4) 0.072(3) Uani 1 1 d . . . . .
O3 O 0.2995(8) 0.3515(5) 0.6074(3) 0.0496(18) Uani 1 1 d . . . . .
N3 N 0.6034(8) 0.2659(6) 0.6115(3) 0.043(2) Uani 1 1 d . . . . .
N1 N 0.2711(9) 0.2132(6) 0.6668(3) 0.0411(19) Uani 1 1 d . . . . .
C26 C 0.3227(12) 0.2475(9) 0.5151(4) 0.050(3) Uani 1 1 d . . . . .
H26 H 0.4169 0.2670 0.5091 0.059 Uiso 1 1 calc R . . . .
C1 C 0.2684(10) 0.0457(8) 0.6607(4) 0.044(2) Uani 1 1 d . . . . .
O7 O 0.5703(10) -0.1873(11) 0.7995(5) 0.099(4) Uani 1 1 d . . . . .
N5 N 0.5601(10) 0.3925(9) 0.8452(4) 0.060(3) Uani 1 1 d . . . . .
O8 O 0.5998(12) -0.3066(10) 0.7523(6) 0.114(5) Uani 1 1 d . . . . .
C18 C 0.5847(11) 0.3629(9) 0.6295(4) 0.049(3) Uani 1 1 d . . . . .
H18A H 0.5012 0.3891 0.6133 0.059 Uiso 1 1 calc R . . . .
H18B H 0.6603 0.4026 0.6192 0.059 Uiso 1 1 calc R . . . .
N2 N 0.5881(7) 0.1181(6) 0.5947(3) 0.0397(19) Uani 1 1 d . . . . .
C6 C 0.2579(10) 0.3001(8) 0.6884(4) 0.047(2) Uani 1 1 d . . . . .
C9 C 0.7251(11) 0.1374(9) 0.5994(4) 0.053(3) Uani 1 1 d . . . . .
H9 H 0.7969 0.0940 0.5959 0.063 Uiso 1 1 calc R . . . .
C24 C 0.5541(10) 0.4581(7) 0.7077(4) 0.046(2) Uani 1 1 d . . . . .
H24 H 0.5405 0.5127 0.6869 0.055 Uiso 1 1 calc R . . . .
C21 C 0.5850(11) 0.2981(10) 0.7694(5) 0.055(3) Uani 1 1 d . . . . .
H21 H 0.5947 0.2432 0.7902 0.066 Uiso 1 1 calc R . . . .
C10 C 0.7342(11) 0.2329(9) 0.6102(4) 0.051(3) Uani 1 1 d . . . . .
H10 H 0.8140 0.2691 0.6157 0.062 Uiso 1 1 calc R . . . .
O4 O 0.2495(9) 0.4618(6) 0.6650(3) 0.061(2) Uani 1 1 d . . . . .
C22 C 0.5646(11) 0.3861(9) 0.7902(4) 0.048(3) Uani 1 1 d . . . . .
C3 C 0.2444(10) 0.1364(9) 0.7445(4) 0.049(3) Uani 1 1 d . . . . .
H3 H 0.2428 0.0796 0.7638 0.059 Uiso 1 1 calc R . . . .
C2 C 0.2569(9) 0.1317(8) 0.6935(4) 0.041(2) Uani 1 1 d . . . . .
C4 C 0.2341(11) 0.2228(10) 0.7679(4) 0.054(3) Uani 1 1 d . . . . .
H4 H 0.2233 0.2257 0.8032 0.064 Uiso 1 1 calc R . . . .
C29 C 0.0827(9) 0.2579(8) 0.5680(4) 0.046(3) Uani 1 1 d . . . . .
H29 H 0.0384 0.2990 0.5930 0.055 Uiso 1 1 calc R . . . .
C11 C 0.5494(10) 0.0174(8) 0.5854(4) 0.043(2) Uani 1 1 d . . . . .
H11A H 0.4541 0.0145 0.5731 0.052 Uiso 1 1 calc R . . . .
H11B H 0.6044 -0.0093 0.5588 0.052 Uiso 1 1 calc R . . . .
O5 O 0.5617(9) 0.4735(7) 0.8633(3) 0.066(2) Uani 1 1 d . . . . .
C7 C 0.2644(10) 0.3816(10) 0.6521(5) 0.054(3) Uani 1 1 d . . . . .
C5 C 0.2395(10) 0.3053(9) 0.7402(5) 0.051(3) Uani 1 1 d . . . . .
H5 H 0.2308 0.3652 0.7562 0.061 Uiso 1 1 calc R . . . .
C13 C 0.5749(12) -0.1403(9) 0.6261(5) 0.061(3) Uani 1 1 d . . . . .
H13 H 0.5750 -0.1670 0.5932 0.073 Uiso 1 1 calc R . . . .
C23 C 0.5518(11) 0.4650(8) 0.7605(5) 0.051(3) Uani 1 1 d . . . . .
H23 H 0.5412 0.5255 0.7757 0.061 Uiso 1 1 calc R . . . .
C25 C 0.3089(11) 0.1521(9) 0.5161(4) 0.045(2) Uani 1 1 d . . . . .
H25 H 0.3939 0.1171 0.5102 0.054 Uiso 1 1 calc R . . . .
C17 C 0.5730(11) -0.0054(9) 0.6802(5) 0.053(3) Uani 1 1 d . . . . .
H17 H 0.5710 0.0615 0.6852 0.063 Uiso 1 1 calc R . . . .
C30 C 0.0777(9) 0.1637(9) 0.5770(4) 0.049(3) Uani 1 1 d . . . . .
H30 H 0.0296 0.1459 0.6078 0.059 Uiso 1 1 calc R . . . .
C19 C 0.5768(10) 0.3689(9) 0.6864(4) 0.052(3) Uani 1 1 d . . . . .
C12 C 0.5684(10) -0.0396(9) 0.6313(4) 0.049(3) Uani 1 1 d . . . . .
C27 C 0.2241(13) 0.3209(10) 0.4977(5) 0.060(3) Uani 1 1 d . . . . .
H27A H 0.2223 0.3253 0.4604 0.072 Uiso 1 1 calc R . . . .
H27B H 0.2524 0.3834 0.5117 0.072 Uiso 1 1 calc R . . . .
N4 N 0.5869(12) -0.2243(12) 0.7578(6) 0.085(4) Uani 1 1 d . . . . .
C28 C 0.0822(12) 0.2973(11) 0.5143(5) 0.064(3) Uani 1 1 d . . . . .
H28A H 0.0267 0.3556 0.5123 0.076 Uiso 1 1 calc R . . . .
H28B H 0.0404 0.2501 0.4907 0.076 Uiso 1 1 calc R . . . .
C32 C 0.1823(11) 0.0986(9) 0.4971(4) 0.053(3) Uani 1 1 d . . . . .
H32A H 0.1409 0.1331 0.4677 0.063 Uiso 1 1 calc R . . . .
H32B H 0.2087 0.0349 0.4854 0.063 Uiso 1 1 calc R . . . .
C33 C 0.9771(17) 0.5707(11) 0.6284(7) 0.089(5) Uani 1 1 d . . . . .
H33A H 1.0004 0.6356 0.6174 0.107 Uiso 1 1 calc R . . . .
H33B H 1.0518 0.5468 0.6510 0.107 Uiso 1 1 calc R . . . .
C8 C 0.5136(9) 0.1967(8) 0.6024(4) 0.039(2) Uani 1 1 d . . . . .
C15 C 0.5801(12) -0.1609(10) 0.7140(6) 0.063(3) Uani 1 1 d . . . . .
C16 C 0.5803(11) -0.0635(12) 0.7222(5) 0.067(4) Uani 1 1 d . . . . .
H16 H 0.5853 -0.0379 0.7554 0.080 Uiso 1 1 calc R . . . .
C31 C 0.0778(10) 0.0868(9) 0.5364(4) 0.049(3) Uani 1 1 d . . . . .
H31A H 0.0923 0.0245 0.5532 0.058 Uiso 1 1 calc R . . . .
H31B H -0.0121 0.0851 0.5187 0.058 Uiso 1 1 calc R . . . .
C14 C 0.5808(14) -0.1994(10) 0.6667(6) 0.068(4) Uani 1 1 d . . . . .
H14 H 0.5854 -0.2663 0.6623 0.082 Uiso 1 1 calc R . . . .
C20 C 0.5910(12) 0.2918(11) 0.7169(4) 0.058(3) Uani 1 1 d . . . . .
H20 H 0.6054 0.2314 0.7021 0.069 Uiso 1 1 calc R . . . .
Cl4 Cl 0.4841(7) 0.4026(5) 0.4199(3) 0.076(2) Uani 0.550(9) 1 d D . P A 1
Cl3 Cl 0.7069(10) 0.3818(9) 0.4959(4) 0.124(4) Uani 0.550(9) 1 d D . P A 1
Cl5 Cl 0.3162(7) 0.8509(5) 0.5221(2) 0.091(3) Uani 0.693(15) 1 d . . . B 2
Cl6 Cl 0.7407(13) 0.3032(7) 0.4081(3) 0.120(4) Uani 0.550(9) 1 d D . P . .
C34 C 0.760(4) 0.185(3) 0.4269(13) 0.085(13) Uani 0.450(9) 1 d . . P A 2
H34A H 0.7270 0.1441 0.3983 0.102 Uiso 0.450(9) 1 calc R . P A 2
H34B H 0.8568 0.1720 0.4327 0.102 Uiso 0.450(9) 1 calc R . P A 2
O10 O 0.776(2) 0.1815(14) 0.3936(10) 0.085(6) Uani 0.550(9) 1 d . . P A -2
H10A H 0.7060 0.1449 0.3888 0.127 Uiso 0.550(9) 1 d GR . P A -2
H10B H 0.7633 0.2337 0.3768 0.127 Uiso 0.550(9) 1 d GR . P A -2
O9 O 0.517(5) 0.478(3) 0.491(2) 0.085(6) Uani 0.25 1 d . . P C -2
H9A H 0.4851 0.4329 0.5103 0.127 Uiso 0.25 1 d GR . P C -2
H9B H 0.5193 0.5276 0.5107 0.127 Uiso 0.25 1 d GR . P C -2
C35 C 0.6578(16) 0.400(2) 0.4326(6) 0.110(14) Uani 0.550(9) 1 d D . P A 1
H35 H 0.6984 0.4605 0.4205 0.132 Uiso 0.550(9) 1 calc R . P A 1

loop_
_atom_site_aniso_label
_atom_site_aniso_U_11
_atom_site_aniso_U_22
_atom_site_aniso_U_33
_atom_site_aniso_U_23
_atom_site_aniso_U_13
_atom_site_aniso_U_12
Ru1 0.0299(4) 0.0413(4) 0.0389(4) 0.0006(3) -0.0040(3) -0.0009(3)
Cl2 0.067(2) 0.085(3) 0.109(3) -0.011(2) 0.006(2) -0.0110(19)
Cl1 0.200(6) 0.104(4) 0.087(3) 0.006(3) 0.000(3) 0.071(4)
O2 0.049(4) 0.053(5) 0.055(5) 0.009(4) -0.002(3) 0.005(4)
O1 0.025(3) 0.045(4) 0.049(4) 0.000(3) 0.001(3) 0.002(3)
O6 0.083(7) 0.074(6) 0.059(5) 0.001(5) -0.002(5) -0.003(5)
O3 0.062(5) 0.030(3) 0.056(5) 0.005(3) -0.004(4) -0.005(3)
N3 0.025(4) 0.052(5) 0.051(5) -0.003(4) -0.003(3) -0.006(3)
N1 0.043(5) 0.037(4) 0.041(4) 0.000(4) -0.009(3) -0.003(4)
C26 0.047(6) 0.067(7) 0.034(5) 0.009(5) 0.001(4) 0.015(5)
C1 0.040(5) 0.041(6) 0.049(6) 0.016(5) -0.012(4) -0.004(4)
O7 0.053(6) 0.148(12) 0.093(8) 0.063(9) -0.015(6) -0.014(6)
N5 0.050(6) 0.070(7) 0.059(6) -0.006(6) -0.009(5) -0.003(5)
O8 0.081(8) 0.084(9) 0.173(13) 0.074(9) -0.037(8) -0.021(6)
C18 0.039(6) 0.058(7) 0.051(6) 0.004(5) -0.001(5) -0.003(5)
N2 0.015(3) 0.050(5) 0.054(5) -0.006(4) 0.002(3) 0.001(3)
C6 0.038(5) 0.050(6) 0.051(6) -0.009(5) -0.012(4) -0.005(5)
C9 0.037(6) 0.064(7) 0.056(7) 0.003(6) -0.008(5) 0.001(5)
C24 0.040(6) 0.035(5) 0.063(7) -0.002(5) 0.001(5) 0.006(4)
C21 0.042(6) 0.066(7) 0.055(7) -0.004(6) -0.009(5) 0.004(6)
C10 0.034(6) 0.062(7) 0.057(7) -0.008(5) -0.005(5) -0.003(5)
O4 0.059(5) 0.056(5) 0.068(5) -0.017(4) -0.007(4) 0.004(4)
C22 0.041(6) 0.055(7) 0.048(6) -0.010(5) -0.001(5) 0.000(5)
C3 0.034(5) 0.068(7) 0.046(6) 0.005(5) -0.003(4) -0.009(5)
C2 0.024(5) 0.050(6) 0.049(6) 0.007(5) 0.001(4) -0.009(4)
C4 0.040(6) 0.080(9) 0.042(6) -0.003(6) -0.003(4) -0.009(6)
C29 0.014(4) 0.054(6) 0.067(7) -0.001(5) -0.008(4) 0.011(4)
C11 0.030(5) 0.047(6) 0.052(6) -0.005(5) 0.000(4) 0.002(4)
O5 0.063(6) 0.063(6) 0.070(6) -0.015(5) -0.009(4) 0.000(4)
C7 0.025(5) 0.079(9) 0.059(7) -0.018(6) -0.007(5) -0.001(5)
C5 0.031(5) 0.052(7) 0.069(8) -0.019(6) -0.007(5) 0.011(5)
C13 0.051(7) 0.057(7) 0.072(8) -0.006(6) -0.018(6) 0.010(6)
C23 0.045(6) 0.035(5) 0.073(8) -0.008(5) -0.001(5) -0.001(5)
C25 0.040(6) 0.061(7) 0.035(5) -0.001(5) -0.005(4) 0.003(5)
C17 0.043(6) 0.050(6) 0.064(7) -0.001(5) -0.005(5) 0.012(5)
C30 0.011(4) 0.078(8) 0.057(6) -0.007(6) -0.004(4) -0.009(4)
C19 0.031(5) 0.070(8) 0.054(7) -0.004(6) -0.005(5) 0.000(5)
C12 0.025(5) 0.062(7) 0.059(7) 0.003(5) -0.005(4) 0.001(5)
C27 0.067(8) 0.064(8) 0.048(7) 0.012(6) 0.002(6) 0.005(6)
N4 0.044(6) 0.109(12) 0.098(10) 0.049(9) -0.026(7) -0.023(7)
C28 0.047(7) 0.085(9) 0.058(7) 0.002(7) -0.008(5) 0.020(7)
C32 0.039(6) 0.065(7) 0.053(6) -0.012(5) -0.003(5) -0.008(5)
C33 0.080(11) 0.060(9) 0.130(15) 0.006(9) 0.023(10) 0.018(8)
C8 0.020(4) 0.054(6) 0.042(5) -0.001(5) -0.003(4) -0.006(4)
C15 0.042(7) 0.062(8) 0.083(10) 0.029(7) -0.011(6) 0.001(6)
C16 0.032(6) 0.113(12) 0.055(7) 0.013(7) -0.001(5) 0.005(7)
C31 0.034(5) 0.061(7) 0.051(6) -0.006(5) -0.005(4) -0.014(5)
C14 0.061(8) 0.058(8) 0.084(10) 0.002(7) -0.019(7) -0.007(6)
C20 0.051(7) 0.078(8) 0.045(6) -0.008(6) 0.000(5) -0.010(6)
Cl4 0.070(4) 0.080(4) 0.076(4) 0.024(3) -0.010(3) -0.012(3)
Cl3 0.111(7) 0.155(9) 0.101(6) 0.034(6) -0.039(5) -0.032(6)
Cl5 0.091(4) 0.114(5) 0.070(4) 0.000(3) 0.002(3) 0.015(4)
Cl6 0.166(10) 0.102(7) 0.089(6) 0.006(5) -0.009(6) -0.046(7)
C34 0.06(2) 0.14(4) 0.052(18) 0.01(2) 0.007(16) -0.01(2)
O10 0.067(11) 0.057(10) 0.131(18) -0.005(11) 0.009(12) -0.017(8)
O9 0.067(11) 0.057(10) 0.131(18) -0.005(11) 0.009(12) -0.017(8)
C35 0.069(19) 0.15(3) 0.11(2) 0.07(2) -0.015(17) -0.05(2)

loop_
_atom_type_symbol
_atom_type_description
_atom_type_scat_dispersion_real
_atom_type_scat_dispersion_imag
_atom_type_scat_source
C C 0.0181 0.0091 'International Tables Vol C Tables 4.2.6.8 and 6.1.1.4'
H H 0.0000 0.0000 'International Tables Vol C Tables 4.2.6.8 and 6.1.1.4'
Cl Cl 0.3639 0.7018 'International Tables Vol C Tables 4.2.6.8 and 6.1.1.4'
N N 0.0311 0.0180 'International Tables Vol C Tables 4.2.6.8 and 6.1.1.4'
O O 0.0492 0.0322 'International Tables Vol C Tables 4.2.6.8 and 6.1.1.4'
Ru Ru 0.0552 3.2960 'International Tables Vol C Tables 4.2.6.8 and 6.1.1.4'

loop_
_geom_angle_atom_site_label_1
_geom_angle_atom_site_label_2
_geom_angle_atom_site_label_3
_geom_angle
_geom_angle_site_symmetry_1
_geom_angle_site_symmetry_3
_geom_angle_publ_flag
O1 Ru1 C26 121.4(4) . . ?
O1 Ru1 C29 108.8(3) . . ?
O1 Ru1 C25 85.3(4) . . ?
O1 Ru1 C30 75.2(4) . . ?
O1 Ru1 C8 87.9(3) . . ?
O3 Ru1 O1 153.4(3) . . ?
O3 Ru1 C26 85.2(4) . . ?
O3 Ru1 C29 74.9(4) . . ?
O3 Ru1 C25 121.3(4) . . ?
O3 Ru1 C30 106.2(4) . . ?
O3 Ru1 C8 92.7(4) . . ?
N1 Ru1 O1 77.0(3) . . ?
N1 Ru1 O3 76.5(3) . . ?
N1 Ru1 C26 161.5(4) . . ?
N1 Ru1 C29 94.8(4) . . ?
N1 Ru1 C25 161.6(4) . . ?
N1 Ru1 C30 90.4(4) . . ?
N1 Ru1 C8 94.3(4) . . ?
C26 Ru1 C29 78.2(4) . . ?
C26 Ru1 C25 36.3(4) . . ?
C26 Ru1 C30 92.8(4) . . ?
C25 Ru1 C29 86.2(4) . . ?
C25 Ru1 C30 80.3(4) . . ?
C30 Ru1 C29 33.7(4) . . ?
C8 Ru1 C26 88.5(4) . . ?
C8 Ru1 C29 162.4(4) . . ?
C8 Ru1 C25 89.9(4) . . ?
C8 Ru1 C30 161.1(4) . . ?
C1 O1 Ru1 114.9(6) . . ?
C7 O3 Ru1 119.0(8) . . ?
C10 N3 C18 117.2(9) . . ?
C8 N3 C18 130.0(9) . . ?
C8 N3 C10 112.0(9) . . ?
C6 N1 Ru1 118.7(7) . . ?
C2 N1 Ru1 119.5(7) . . ?
C2 N1 C6 121.7(9) . . ?
Ru1 C26 H26 111.9 . . ?
C25 C26 Ru1 72.4(7) . . ?
C25 C26 H26 111.9 . . ?
C25 C26 C27 129.2(12) . . ?
C27 C26 Ru1 112.3(8) . . ?
C27 C26 H26 111.9 . . ?
O2 C1 O1 122.7(11) . . ?
O2 C1 C2 120.0(10) . . ?
O1 C1 C2 117.0(9) . . ?
O6 N5 C22 119.6(11) . . ?
O6 N5 O5 124.2(11) . . ?
O5 N5 C22 116.2(11) . . ?
N3 C18 H18A 109.0 . . ?
N3 C18 H18B 109.0 . . ?
N3 C18 C19 113.1(10) . . ?
H18A C18 H18B 107.8 . . ?
C19 C18 H18A 109.0 . . ?
C19 C18 H18B 109.0 . . ?
C9 N2 C11 116.5(9) . . ?
C8 N2 C9 111.8(9) . . ?
C8 N2 C11 131.6(8) . . ?
N1 C6 C7 114.1(10) . . ?
N1 C6 C5 118.8(10) . . ?
C5 C6 C7 127.1(11) . . ?
N2 C9 H9 127.4 . . ?
C10 C9 N2 105.2(10) . . ?
C10 C9 H9 127.4 . . ?
C23 C24 H24 120.8 . . ?
C19 C24 H24 120.8 . . ?
C19 C24 C23 118.3(10) . . ?
C22 C21 H21 121.0 . . ?
C22 C21 C20 118.1(12) . . ?
C20 C21 H21 121.0 . . ?
N3 C10 H10 126.9 . . ?
C9 C10 N3 106.3(10) . . ?
C9 C10 H10 126.9 . . ?
C21 C22 N5 117.8(11) . . ?
C23 C22 N5 121.2(11) . . ?
C23 C22 C21 121.0(11) . . ?
C2 C3 H3 119.9 . . ?
C2 C3 C4 120.2(11) . . ?
C4 C3 H3 119.9 . . ?
N1 C2 C1 111.6(9) . . ?
N1 C2 C3 119.4(10) . . ?
C3 C2 C1 128.8(10) . . ?
C3 C4 H4 119.9 . . ?
C3 C4 C5 120.1(11) . . ?
C5 C4 H4 119.9 . . ?
Ru1 C29 H29 115.3 . . ?
C30 C29 Ru1 71.8(5) . . ?
C30 C29 H29 115.3 . . ?
C30 C29 C28 121.6(12) . . ?
C28 C29 Ru1 109.3(7) . . ?
C28 C29 H29 115.3 . . ?
N2 C11 H11A 109.4 . . ?
N2 C11 H11B 109.4 . . ?
H11A C11 H11B 108.0 . . ?
C12 C11 N2 111.4(9) . . ?
C12 C11 H11A 109.4 . . ?
C12 C11 H11B 109.4 . . ?
O3 C7 C6 110.6(11) . . ?
O4 C7 O3 127.2(13) . . ?
O4 C7 C6 122.0(11) . . ?
C6 C5 H5 120.3 . . ?
C4 C5 C6 119.4(11) . . ?
C4 C5 H5 120.3 . . ?
C12 C13 H13 119.0 . . ?
C14 C13 H13 119.0 . . ?
C14 C13 C12 122.1(13) . . ?
C24 C23 H23 119.6 . . ?
C22 C23 C24 120.9(10) . . ?
C22 C23 H23 119.6 . . ?
Ru1 C25 H25 113.5 . . ?
C26 C25 Ru1 71.3(7) . . ?
C26 C25 H25 113.5 . . ?
C26 C25 C32 124.4(10) . . ?
C32 C25 Ru1 113.6(7) . . ?
C32 C25 H25 113.5 . . ?
C12 C17 H17 118.4 . . ?
C16 C17 H17 118.4 . . ?
C16 C17 C12 123.2(13) . . ?
Ru1 C30 H30 114.5 . . ?
C29 C30 Ru1 74.5(6) . . ?
C29 C30 H30 114.5 . . ?
C29 C30 C31 124.8(11) . . ?
C31 C30 Ru1 105.9(6) . . ?
C31 C30 H30 114.5 . . ?
C24 C19 C18 117.9(11) . . ?
C20 C19 C18 122.6(11) . . ?
C20 C19 C24 119.5(11) . . ?
C13 C12 C11 117.9(11) . . ?
C17 C12 C11 125.9(11) . . ?
C17 C12 C13 116.0(11) . . ?
C26 C27 H27A 109.3 . . ?
C26 C27 H27B 109.3 . . ?
C26 C27 C28 111.4(11) . . ?
H27A C27 H27B 108.0 . . ?
C28 C27 H27A 109.3 . . ?
C28 C27 H27B 109.3 . . ?
O7 N4 C15 116.6(16) . . ?
O8 N4 O7 122.9(16) . . ?
O8 N4 C15 120.3(18) . . ?
C29 C28 C27 112.8(9) . . ?
C29 C28 H28A 109.0 . . ?
C29 C28 H28B 109.0 . . ?
C27 C28 H28A 109.0 . . ?
C27 C28 H28B 109.0 . . ?
H28A C28 H28B 107.8 . . ?
C25 C32 H32A 108.7 . . ?
C25 C32 H32B 108.7 . . ?
H32A C32 H32B 107.6 . . ?
C31 C32 C25 114.4(9) . . ?
C31 C32 H32A 108.7 . . ?
C31 C32 H32B 108.7 . . ?
Cl2 C33 H33A 109.6 . . ?
Cl2 C33 H33B 109.6 . . ?
Cl1 C33 Cl2 110.4(10) . . ?
Cl1 C33 H33A 109.6 . . ?
Cl1 C33 H33B 109.6 . . ?
H33A C33 H33B 108.1 . . ?
N3 C8 Ru1 129.2(8) . . ?
N3 C8 N2 104.7(8) . . ?
N2 C8 Ru1 125.8(7) . . ?
C16 C15 N4 118.6(15) . . ?
C14 C15 N4 119.0(15) . . ?
C14 C15 C16 122.3(13) . . ?
C17 C16 C15 117.4(13) . . ?
C17 C16 H16 121.3 . . ?
C15 C16 H16 121.3 . . ?
C30 C31 H31A 108.4 . . ?
C30 C31 H31B 108.4 . . ?
C32 C31 C30 115.5(9) . . ?
C32 C31 H31A 108.4 . . ?
C32 C31 H31B 108.4 . . ?
H31A C31 H31B 107.5 . . ?
C13 C14 C15 118.9(14) . . ?
C13 C14 H14 120.6 . . ?
C15 C14 H14 120.6 . . ?
C21 C20 H20 118.9 . . ?
C19 C20 C21 122.2(13) . . ?
C19 C20 H20 118.9 . . ?
C34 Cl6 H10B 56.5 . . ?
Cl5 C34 Cl6 118(3) 3_666 . ?
Cl5 C34 H34A 107.8 3_666 . ?
Cl5 C34 H34B 107.8 3_666 . ?
Cl6 C34 H34A 107.8 . . ?
Cl6 C34 H34B 107.8 . . ?
H34A C34 H34B 107.1 . . ?
H10A O10 H10B 109.7 . . ?
H9A O9 H9B 103.9 . . ?
Cl4 C35 H35 109.7 . . ?
Cl3 C35 Cl4 114.4(12) . . ?
Cl3 C35 H35 109.7 . . ?
Cl6 C35 Cl4 115.4(14) . . ?
Cl6 C35 Cl3 97.3(11) . . ?
Cl6 C35 H35 109.7 . . ?

loop_
_geom_bond_atom_site_label_1
_geom_bond_atom_site_label_2
_geom_bond_distance
_geom_bond_site_symmetry_2
_geom_bond_publ_flag
Ru1 O1 2.141(7) . ?
Ru1 O3 2.081(7) . ?
Ru1 N1 2.003(9) . ?
Ru1 C26 2.161(10) . ?
Ru1 C29 2.341(9) . ?
Ru1 C25 2.175(10) . ?
Ru1 C30 2.308(9) . ?
Ru1 C8 2.145(9) . ?
Cl2 C33 1.765(17) . ?
Cl1 C33 1.707(19) . ?
O2 C1 1.243(13) . ?
O1 C1 1.277(13) . ?
O6 N5 1.203(14) . ?
O3 C7 1.324(14) . ?
N3 C18 1.460(15) . ?
N3 C10 1.387(14) . ?
N3 C8 1.337(13) . ?
N1 C6 1.359(14) . ?
N1 C2 1.359(13) . ?
C26 H26 1.0000 . ?
C26 C25 1.350(17) . ?
C26 C27 1.483(16) . ?
C1 C2 1.498(16) . ?
O7 N4 1.24(2) . ?
N5 C22 1.465(15) . ?
N5 O5 1.236(14) . ?
O8 N4 1.18(2) . ?
C18 H18A 0.9900 . ?
C18 H18B 0.9900 . ?
C18 C19 1.517(16) . ?
N2 C9 1.393(13) . ?
N2 C11 1.485(14) . ?
N2 C8 1.355(13) . ?
C6 C7 1.501(18) . ?
C6 C5 1.396(16) . ?
C9 H9 0.9500 . ?
C9 C10 1.376(18) . ?
C24 H24 0.9500 . ?
C24 C23 1.405(17) . ?
C24 C19 1.399(16) . ?
C21 H21 0.9500 . ?
C21 C22 1.374(17) . ?
C21 C20 1.399(16) . ?
C10 H10 0.9500 . ?
O4 C7 1.190(15) . ?
C22 C23 1.363(17) . ?
C3 H3 0.9500 . ?
C3 C2 1.367(15) . ?
C3 C4 1.371(18) . ?
C4 H4 0.9500 . ?
C4 C5 1.374(18) . ?
C29 H29 1.0000 . ?
C29 C30 1.347(16) . ?
C29 C28 1.526(17) . ?
C11 H11A 0.9900 . ?
C11 H11B 0.9900 . ?
C11 C12 1.462(16) . ?
C5 H5 0.9500 . ?
C13 H13 0.9500 . ?
C13 C12 1.426(18) . ?
C13 C14 1.358(19) . ?
C23 H23 0.9500 . ?
C25 H25 1.0000 . ?
C25 C32 1.532(15) . ?
C17 H17 0.9500 . ?
C17 C12 1.381(17) . ?
C17 C16 1.379(18) . ?
C30 H30 1.0000 . ?
C30 C31 1.527(16) . ?
C19 C20 1.356(18) . ?
C27 H27A 0.9900 . ?
C27 H27B 0.9900 . ?
C27 C28 1.543(18) . ?
N4 C15 1.463(18) . ?
C28 H28A 0.9900 . ?
C28 H28B 0.9900 . ?
C32 H32A 0.9900 . ?
C32 H32B 0.9900 . ?
C32 C31 1.521(16) . ?
C33 H33A 0.9900 . ?
C33 H33B 0.9900 . ?
C15 C16 1.39(2) . ?
C15 C14 1.37(2) . ?
C16 H16 0.9500 . ?
C31 H31A 0.9900 . ?
C31 H31B 0.9900 . ?
C14 H14 0.9500 . ?
C20 H20 0.9500 . ?
Cl4 C35 1.749(15) . ?
Cl3 C35 1.742(16) . ?
Cl5 C34 1.66(3) 3_666 ?
Cl6 C34 1.75(5) . ?
Cl6 H10B 1.3097 . ?
Cl6 C35 1.739(17) . ?
C34 Cl5 1.66(3) 3_666 ?
C34 H34A 0.9900 . ?
C34 H34B 0.9900 . ?
O10 H10A 0.8698 . ?
O10 H10B 0.8644 . ?
O9 H9A 0.8730 . ?
O9 H9B 0.8722 . ?
C35 H35 1.0000 . ?

loop_
_geom_torsion_atom_site_label_1
_geom_torsion_atom_site_label_2
_geom_torsion_atom_site_label_3
_geom_torsion_atom_site_label_4
_geom_torsion
_geom_torsion_site_symmetry_1
_geom_torsion_site_symmetry_2
_geom_torsion_site_symmetry_3
_geom_torsion_site_symmetry_4
_geom_torsion_publ_flag
Ru1 O1 C1 O2 171.9(8) . . . . ?
Ru1 O1 C1 C2 -1.9(11) . . . . ?
Ru1 O3 C7 C6 12.0(11) . . . . ?
Ru1 O3 C7 O4 -173.8(9) . . . . ?
Ru1 N1 C6 C7 0.9(11) . . . . ?
Ru1 N1 C6 C5 -179.4(7) . . . . ?
Ru1 N1 C2 C1 1.3(11) . . . . ?
Ru1 N1 C2 C3 176.8(7) . . . . ?
Ru1 C26 C25 C32 106.3(11) . . . . ?
Ru1 C26 C27 C28 -44.3(13) . . . . ?
Ru1 C29 C30 C31 -98.8(9) . . . . ?
Ru1 C29 C28 C27 -17.5(14) . . . . ?
Ru1 C25 C32 C31 -4.3(13) . . . . ?
Ru1 C30 C31 C32 -35.2(12) . . . . ?
O2 C1 C2 N1 -173.5(9) . . . . ?
O2 C1 C2 C3 11.5(16) . . . . ?
O1 C1 C2 N1 0.5(12) . . . . ?
O1 C1 C2 C3 -174.4(10) . . . . ?
O6 N5 C22 C21 -10.9(16) . . . . ?
O6 N5 C22 C23 170.4(11) . . . . ?
N3 C18 C19 C24 -177.7(9) . . . . ?
N3 C18 C19 C20 2.3(15) . . . . ?
N1 C6 C7 O3 -8.3(12) . . . . ?
N1 C6 C7 O4 177.2(10) . . . . ?
N1 C6 C5 C4 -0.5(15) . . . . ?
C26 C25 C32 C31 -87.2(15) . . . . ?
C26 C27 C28 C29 40.4(16) . . . . ?
O7 N4 C15 C16 11.5(17) . . . . ?
O7 N4 C15 C14 -171.8(12) . . . . ?
N5 C22 C23 C24 -179.0(10) . . . . ?
O8 N4 C15 C16 -172.8(13) . . . . ?
O8 N4 C15 C14 3.9(19) . . . . ?
C18 N3 C10 C9 171.3(10) . . . . ?
C18 N3 C8 Ru1 16.7(16) . . . . ?
C18 N3 C8 N2 -170.2(10) . . . . ?
C18 C19 C20 C21 179.3(10) . . . . ?
N2 C9 C10 N3 0.1(13) . . . . ?
N2 C11 C12 C13 -161.6(9) . . . . ?
N2 C11 C12 C17 22.5(14) . . . . ?
C6 N1 C2 C1 176.8(9) . . . . ?
C6 N1 C2 C3 -7.7(14) . . . . ?
C9 N2 C11 C12 75.1(12) . . . . ?
C9 N2 C8 Ru1 174.1(7) . . . . ?
C9 N2 C8 N3 0.6(12) . . . . ?
C24 C19 C20 C21 -0.7(17) . . . . ?
C21 C22 C23 C24 2.4(17) . . . . ?
C10 N3 C18 C19 -87.4(12) . . . . ?
C10 N3 C8 Ru1 -173.7(8) . . . . ?
C10 N3 C8 N2 -0.5(12) . . . . ?
C22 C21 C20 C19 -0.3(17) . . . . ?
C3 C4 C5 C6 -1.1(16) . . . . ?
C2 N1 C6 C7 -174.6(9) . . . . ?
C2 N1 C6 C5 5.0(14) . . . . ?
C2 C3 C4 C5 -1.5(16) . . . . ?
C4 C3 C2 N1 5.9(15) . . . . ?
C4 C3 C2 C1 -179.5(10) . . . . ?
C29 C30 C31 C32 46.7(14) . . . . ?
C11 N2 C9 C10 -177.0(9) . . . . ?
C11 N2 C8 Ru1 -10.1(16) . . . . ?
C11 N2 C8 N3 176.5(10) . . . . ?
O5 N5 C22 C21 169.6(10) . . . . ?
O5 N5 C22 C23 -9.1(16) . . . . ?
C7 C6 C5 C4 179.1(10) . . . . ?
C5 C6 C7 O3 172.1(10) . . . . ?
C5 C6 C7 O4 -2.4(17) . . . . ?
C23 C24 C19 C18 -177.6(10) . . . . ?
C23 C24 C19 C20 2.4(16) . . . . ?
C25 C26 C27 C28 40.7(17) . . . . ?
C25 C32 C31 C30 28.0(15) . . . . ?
C30 C29 C28 C27 -97.5(13) . . . . ?
C19 C24 C23 C22 -3.3(16) . . . . ?
C12 C13 C14 C15 0(2) . . . . ?
C12 C17 C16 C15 -1.4(17) . . . . ?
C27 C26 C25 Ru1 -104.8(12) . . . . ?
C27 C26 C25 C32 1.6(19) . . . . ?
N4 C15 C16 C17 -179.6(11) . . . . ?
N4 C15 C14 C13 -179.8(12) . . . . ?
C28 C29 C30 Ru1 101.9(9) . . . . ?
C28 C29 C30 C31 3.1(15) . . . . ?
C8 N3 C18 C19 81.7(13) . . . . ?
C8 N3 C10 C9 0.3(13) . . . . ?
C8 N2 C9 C10 -0.5(13) . . . . ?
C8 N2 C11 C12 -100.6(12) . . . . ?
C16 C17 C12 C11 174.6(10) . . . . ?
C16 C17 C12 C13 -1.4(16) . . . . ?
C16 C15 C14 C13 -3(2) . . . . ?
C14 C13 C12 C11 -174.3(11) . . . . ?
C14 C13 C12 C17 2.1(17) . . . . ?
C14 C15 C16 C17 3.9(19) . . . . ?
C20 C21 C22 N5 -179.3(10) . . . . ?
C20 C21 C22 C23 -0.5(17) . . . . ?
C34 Cl6 C35 Cl4 -78(2) . . . . ?
C34 Cl6 C35 Cl3 43(2) . . . . ?
C35 Cl6 C34 Cl5 1(4) . . . 3_666 ?
